data_1509678
loop_
_publ_author_name
'Stapf, I.'
'Mulokozi, A.M.'
'Gebhardt, E.'

_publ_section_title
;
 The high-temperature modifications of the compounds Pr Ag2 and Nd Ag2
;
_journal_name_full 'Journal of the Less-Common Metals'
_journal_page_first P39
_journal_page_last P45
_journal_paper_doi 10.1016/0022-5088(78)90247-3
_journal_volume 57
_journal_year 1978
_chemical_formula_sum 'Ag2 Nd'
_space_group_IT_number 191
_symmetry_space_group_name_Hall '-P 6 2'
_symmetry_space_group_name_H-M 'P 6/m m m'
_cell_angle_alpha 90
_cell_angle_beta 90
_cell_angle_gamma 120
_cell_formula_units_Z 1
_cell_length_a 4.789
_cell_length_b 4.789
_cell_length_c 7.06
_cell_volume 140.225
_citation_journal_id_ASTM JCOMAH
_cod_data_source_file silver2-3_137.cif
_cod_data_source_block Ag2Nd1
_cod_original_cell_volume 140.2249
_cod_original_formula_sum 'Ag2 Nd1'
_cod_database_code 1509678

loop_
_symmetry_equiv_pos_as_xyz
x,y,z
x-y,x,z
-y,x-y,z
-x,-y,z
-x+y,-x,z
y,-x+y,z
-y,-x,-z
x-y,-y,-z
x,x-y,-z
y,x,-z
-x+y,y,-z
-x,-x+y,-z
-x,-y,-z
-x+y,-x,-z
y,-x+y,-z
x,y,-z
x-y,x,-z
-y,x-y,-z
y,x,z
-x+y,y,z
-x,-x+y,z
-y,-x,z
x-y,-y,z
x,x-y,z

loop_
_atom_site_label
_atom_site_type_symbol
_atom_site_fract_x
_atom_site_fract_y
_atom_site_fract_z
_atom_site_occupancy
_atom_site_U_iso_or_equiv
Nd1 Nd 0 0 0 1 0.0
Ag1 Ag 0.3333 0.6667 0.5 1 0.0
